data_4000043
loop_
_publ_author_name
'Benincori, T.'
'Consonni, V.'
'Gramatica, P.'
'Pilati, T.'
'Rizzo, S.'
'Sannicolo\', F.'
'Todeschini, R''
'Zotti, G.'

_publ_section_title
;
 Steric Control of Conductivity in Highly Conjugated Polythiophenes
;
_journal_coden_ASTM CMATEX
_journal_issue 5
_journal_name_full 'Chemistry of Materials'
_journal_page_first 1665
_journal_page_last 1673
_journal_paper_doi 10.1021/cm0009118
_journal_volume 13
_journal_year 2001
_chemical_formula_sum 'C18 H18 S2'
_chemical_formula_weight 298.44
_chemical_melting_point_C 205
_chemical_name_systematic
;
 4-(9-bicyclo[3.3.1]nonanylidene)cyclopenta[2,1-b:3,4-b']dithiophene
;
_space_group_IT_number 96
_symmetry_cell_setting tetragonal
_symmetry_space_group_name_Hall 'P 4nw 2abw'
_symmetry_space_group_name_H-M 'P 43 21 2'
_atom_sites_solution_hydrogens geom
_atom_sites_solution_primary direct
_atom_sites_solution_secondary difmap
_cell_angle_alpha 90.00
_cell_angle_beta 90.00
_cell_angle_gamma 90.00
_cell_formula_units_Z 4
_cell_length_a 10.6898(9)
_cell_length_b 10.6898(9)
_cell_length_c 12.9090(13)
_cell_measurement_reflns_used 35
_cell_measurement_temperature 293(2)
_cell_measurement_theta_max 11.64
_cell_measurement_theta_min 4.26
_cell_volume 1475.1(2)
_diffrn_ambient_temperature 293(2)
_diffrn_measurement_device 'Siemens P4'
_diffrn_measurement_method '2\q/\w scans'
_diffrn_radiation_monochromator graphite
_diffrn_radiation_source 'fine-focus sealed tube'
_diffrn_radiation_type MoK\a
_diffrn_radiation_wavelength 0.71073
_diffrn_reflns_av_R_equivalents 0.0349
_diffrn_reflns_av_sigmaI/netI 0.0565
_diffrn_reflns_limit_h_max 12
_diffrn_reflns_limit_h_min 0
_diffrn_reflns_limit_k_max 12
_diffrn_reflns_limit_k_min 0
_diffrn_reflns_limit_l_max 15
_diffrn_reflns_limit_l_min -1
_diffrn_reflns_number 1638
_diffrn_reflns_theta_max 25.00
_diffrn_reflns_theta_min 2.47
_diffrn_standards_decay_% 4.24
_diffrn_standards_interval_count 50
_diffrn_standards_number 3
_exptl_absorpt_coefficient_mu 0.348
_exptl_absorpt_correction_type none
_exptl_crystal_colour gold-yellow
_exptl_crystal_density_diffrn 1.344
_exptl_crystal_density_method 'not measured'
_exptl_crystal_description Prism
_exptl_crystal_F_000 632
_exptl_crystal_size_max 0.40
_exptl_crystal_size_mid 0.20
_exptl_crystal_size_min 0.16
_refine_ls_abs_structure_details 'Flack H D (1983), Acta Cryst. A39, 876-881'
_refine_ls_abs_structure_Flack 0.22(16)
_refine_ls_extinction_coef 0.0084(21)
_refine_ls_extinction_expression Fc^*^=kFc[1+0.001xFc^2^\l^3^/sin(2\q)]^-1/4^
_refine_ls_extinction_method SHELXL
_refine_ls_goodness_of_fit_all 1.061
_refine_ls_goodness_of_fit_obs 1.076
_refine_ls_hydrogen_treatment refall
_refine_ls_matrix_type full
_refine_ls_number_parameters 129
_refine_ls_number_reflns 1302
_refine_ls_number_restraints 0
_refine_ls_restrained_S_all 1.061
_refine_ls_restrained_S_obs 1.076
_refine_ls_R_factor_all 0.0676
_refine_ls_R_factor_obs 0.0422
_refine_ls_shift/esd_max 0.000
_refine_ls_shift/esd_mean 0.000
_refine_ls_structure_factor_coef Fsqd
_refine_ls_weighting_details 'w=1/[\s^2^(Fo^2^)+(0.0300P)^2^+0.3002P] where P=(Fo^2^+2Fc^2^)/3'
_refine_ls_weighting_scheme calc
_refine_ls_wR_factor_all 0.0976
_refine_ls_wR_factor_obs 0.0853
_reflns_number_observed 998
_reflns_number_total 1302
_reflns_observed_criterion >2sigma(I)
_cod_depositor_comments
;
The following automatic conversions were performed:
'_symmetry_cell_setting' value 'Tetragonal' changed to 'tetragonal'
according to '/home/saulius/struct/CIF-dictionaries/cif_core.dic'
dictionary named 'cif_core.dic' version 2.4.1 from 2010-06-29.

Automatic conversion script
Id: cif_fix_enum 1527 2010-12-29 10:47:43Z saulius 

The following automatic conversions were performed:

'_refine_ls_weighting_scheme' value 'calc
w=1/[\s^2^(Fo^2^)+(0.0300P)^2^+0.3002P] where P=(Fo^2^+2Fc^2^)/3' was
changed to 'calc'. New tag '_refine_ls_weighting_details' was
created. The value of the new tag was set to
'w=1/[\s^2^(Fo^2^)+(0.0300P)^2^+0.3002P] where P=(Fo^2^+2Fc^2^)/3'.

Automatic conversion script
Id: cif_fix_values 3143 2015-03-26 13:38:13Z robertas 
;
_cod_original_sg_symbol_H-M P4(3)2(1)2
_cod_database_code 4000043

loop_
_symmetry_equiv_pos_as_xyz
'x, y, z'
'-x, -y, z+1/2'
'y, x, -z'
'-y+1/2, x+1/2, z+3/4'
'y+1/2, -x+1/2, z+1/4'
'-x+1/2, y+1/2, -z+3/4'
'x+1/2, -y+1/2, -z+1/4'
'-y, -x, -z+1/2'

loop_
_atom_site_aniso_label
_atom_site_aniso_U_11
_atom_site_aniso_U_22
_atom_site_aniso_U_33
_atom_site_aniso_U_23
_atom_site_aniso_U_13
_atom_site_aniso_U_12
S1 0.0544(6) 0.0597(6) 0.0819(7) 0.0118(6) 0.0307(6) 0.0160(5)
C2 0.051(2) 0.051(2) 0.045(2) -0.004(2) 0.019(2) -0.006(2)
C3 0.046(2) 0.038(2) 0.038(2) 0.000(2) 0.005(2) -0.0034(15)
C4 0.037(2) 0.0339(15) 0.0316(15) -0.0044(14) 0.0017(14) -0.0022(14)
C5 0.040(2) 0.044(2) 0.048(2) 0.001(2) 0.010(2) 0.0055(15)
C11 0.0325(13) 0.0325(13) 0.036(2) -0.0011(13) -0.0011(13) -0.006(2)
C12 0.0392(15) 0.0392(15) 0.040(3) 0.0030(15) 0.0030(15) 0.000(2)
C13 0.047(2) 0.047(2) 0.057(2) 0.018(2) 0.018(2) 0.010(2)
C14 0.059(2) 0.087(3) 0.064(3) 0.030(3) 0.002(2) 0.015(2)
C15 0.048(2) 0.111(4) 0.084(3) 0.031(3) 0.000(2) 0.015(3)
C16 0.073(3) 0.043(2) 0.090(3) 0.018(2) 0.020(3) 0.006(2)

loop_
_atom_site_label
_atom_site_type_symbol
_atom_site_fract_x
_atom_site_fract_y
_atom_site_fract_z
_atom_site_U_iso_or_equiv
_atom_site_thermal_displace_type
_atom_site_occupancy
_atom_site_calc_flag
_atom_site_refinement_flags
_atom_site_disorder_group
S1 S 0.40342(9) -0.20632(9) 0.64757(9) 0.0653(4) Uani 1 d . .
C2 C 0.3764(3) -0.0663(3) 0.5864(3) 0.0491(9) Uani 1 d . .
C3 C 0.2664(3) -0.0138(3) 0.6141(3) 0.0405(8) Uani 1 d . .
C4 C 0.1981(3) -0.0875(3) 0.6860(2) 0.0342(7) Uani 1 d . .
C5 C 0.2629(3) -0.1948(3) 0.7109(2) 0.0440(8) Uani 1 d . .
C11 C 0.0824(3) -0.0824(3) 0.7500 0.0336(9) Uani 1 d S .
C12 C -0.0061(3) 0.0061(3) 0.7500 0.0394(11) Uani 1 d S .
C13 C -0.0162(3) 0.1105(3) 0.6716(3) 0.0502(9) Uani 1 d . .
C14 C -0.1406(4) 0.0927(5) 0.6123(3) 0.0703(13) Uani 1 d . .
C15 C -0.2556(4) 0.0842(6) 0.6808(4) 0.0810(15) Uani 1 d . .
C16 C 0.0005(4) 0.2357(4) 0.7254(4) 0.0688(12) Uani 1 d . .
H2 H 0.4388(34) -0.0427(33) 0.5371(27) 0.063(11) Uiso 1 d . .
H3 H 0.2407(27) 0.0626(29) 0.5900(24) 0.039(9) Uiso 1 d . .
H13 H 0.0556(26) 0.1067(25) 0.6223(21) 0.036(8) Uiso 1 d . .
H141 H -0.1238(42) 0.0138(45) 0.5675(36) 0.094(16) Uiso 1 d . .
H142 H -0.1542(45) 0.1597(45) 0.5660(39) 0.110(18) Uiso 1 d . .
H151 H -0.2859(37) 0.1723(35) 0.7028(29) 0.070(13) Uiso 1 d . .
H152 H -0.3252(42) 0.0548(40) 0.6380(32) 0.098(16) Uiso 1 d . .
H161 H -0.0078(34) 0.3025(38) 0.6799(29) 0.068(12) Uiso 1 d . .
H162 H 0.0934(37) 0.2425(31) 0.7510(26) 0.060(11) Uiso 1 d . .
